data_4500568
loop_
_publ_author_name
'Liu, Hai-Yan'
'Wu, Hua'
'Yang, Jin'
'Liu, Ying-Ying'
'Ma, Jian-Fang'
'Bai, Hong-Ye'

_publ_section_title
;
 Solvothermal Assembly of a Series of Organic--Inorganic Hybrid Materials
 Constructed from Keggin Polyoxometalate Clusters and Copper(I)--Organic
 Frameworks
;
_journal_issue 5
_journal_name_full 'Crystal Growth &amp; Design'
_journal_page_first 1786
_journal_paper_doi 10.1021/cg1017246
_journal_volume 11
_journal_year 2011
_chemical_formula_moiety 'C24 H35 Cu4 Mo12 N8 O41.50 P'
_chemical_formula_sum 'C24 H35 Cu4 Mo12 N8 O41.5 P'
_chemical_formula_weight 2536.01
_chemical_name_systematic
;
 ?
;
_space_group_IT_number 15
_symmetry_cell_setting monoclinic
_symmetry_space_group_name_Hall '-C 2yc'
_symmetry_space_group_name_H-M 'C 1 2/c 1'
_atom_sites_solution_hydrogens geom
_atom_sites_solution_primary direct
_atom_sites_solution_secondary difmap
_audit_creation_method SHELXL-97
_cell_angle_alpha 90.00
_cell_angle_beta 112.811(4)
_cell_angle_gamma 90.00
_cell_formula_units_Z 4
_cell_length_a 23.4725(7)
_cell_length_b 12.0745(3)
_cell_length_c 23.1288(7)
_cell_measurement_reflns_used 6164
_cell_measurement_temperature 293(2)
_cell_measurement_theta_max 26.4
_cell_measurement_theta_min 1.9
_cell_volume 6042.4(3)
_computing_cell_refinement CrysAlis
_computing_data_collection 'CrysAlis (Oxford Diffraction, 2006)'
_computing_data_reduction CrysAlis
_computing_structure_refinement 'SHELXL-97 (Sheldrick, 2008)'
_computing_structure_solution 'SHELXS-97 (Sheldrick, 1997)'
_diffrn_ambient_temperature 293(2)
_diffrn_detector_area_resol_mean 10.0
_diffrn_measured_fraction_theta_full 0.999
_diffrn_measured_fraction_theta_max 0.998
_diffrn_measurement_device_type 'Oxford Diffraction Gemini R Ultra'
_diffrn_measurement_method '\w scan'
_diffrn_radiation_monochromator graphite
_diffrn_radiation_source 'fine-focus sealed tube'
_diffrn_radiation_type MoK\a
_diffrn_radiation_wavelength 0.71073
_diffrn_reflns_av_R_equivalents 0.0445
_diffrn_reflns_av_sigmaI/netI 0.0879
_diffrn_reflns_limit_h_max 29
_diffrn_reflns_limit_h_min -22
_diffrn_reflns_limit_k_max 15
_diffrn_reflns_limit_k_min -14
_diffrn_reflns_limit_l_max 23
_diffrn_reflns_limit_l_min -28
_diffrn_reflns_number 15276
_diffrn_reflns_theta_full 25.00
_diffrn_reflns_theta_max 26.37
_diffrn_reflns_theta_min 1.91
_exptl_absorpt_coefficient_mu 3.901
_exptl_absorpt_correction_T_max 0.67
_exptl_absorpt_correction_T_min 0.52
_exptl_absorpt_correction_type multi-scan
_exptl_absorpt_process_details
;
CrysAlis (Oxford Diffraction, 2006)
;
_exptl_crystal_colour blacl
_exptl_crystal_density_diffrn 2.788
_exptl_crystal_density_method 'not measured'
_exptl_crystal_description block
_exptl_crystal_F_000 4808
_exptl_crystal_size_max 0.32
_exptl_crystal_size_mid 0.12
_exptl_crystal_size_min 0.12
_refine_diff_density_max 0.966
_refine_diff_density_min -0.832
_refine_diff_density_rms 0.161
_refine_ls_extinction_method none
_refine_ls_goodness_of_fit_ref 0.859
_refine_ls_hydrogen_treatment constr
_refine_ls_matrix_type full
_refine_ls_number_parameters 427
_refine_ls_number_reflns 6164
_refine_ls_number_restraints 0
_refine_ls_restrained_S_all 0.859
_refine_ls_R_factor_all 0.0920
_refine_ls_R_factor_gt 0.0416
_refine_ls_shift/su_max 0.001
_refine_ls_shift/su_mean 0.000
_refine_ls_structure_factor_coef Fsqd
_refine_ls_weighting_details 'calc w=1/[\s^2^(Fo^2^)+(0.0475P)^2^+0.0000P] where P=(Fo^2^+2Fc^2^)/3'
_refine_ls_weighting_scheme calc
_refine_ls_wR_factor_gt 0.0867
_refine_ls_wR_factor_ref 0.0964
_reflns_number_gt 3413
_reflns_number_total 6164
_reflns_threshold_expression >2\s(I)
_cod_data_source_file cg1017246_si_002.cif
_cod_data_source_block 5
_cod_original_sg_symbol_Hall '-C 2yc '
_cod_original_sg_symbol_H-M 'C 2/c '
_cod_original_formula_sum 'C24 H35 Cu4 Mo12 N8 O41.50 P'
_cod_database_code 4500568

loop_
_symmetry_equiv_pos_as_xyz
'x, y, z'
'-x, y, -z+1/2'
'x+1/2, y+1/2, z'
'-x+1/2, y+1/2, -z+1/2'
'-x, -y, -z'
'x, -y, z-1/2'
'-x+1/2, -y+1/2, -z'
'x+1/2, -y+1/2, z-1/2'

loop_
_atom_site_label
_atom_site_type_symbol
_atom_site_fract_x
_atom_site_fract_y
_atom_site_fract_z
_atom_site_U_iso_or_equiv
_atom_site_adp_type
_atom_site_occupancy
_atom_site_symmetry_multiplicity
_atom_site_calc_flag
_atom_site_refinement_flags
Cu1 Cu 0.80327(4) -0.17035(9) 0.38506(4) 0.0454(3) Uani 1 1 d .
Cu2 Cu 1.05729(5) -0.31258(11) 0.62271(5) 0.0621(4) Uani 1 1 d .
Mo1 Mo 0.61113(3) 0.14151(6) 0.38516(3) 0.03455(18) Uani 1 1 d .
Mo2 Mo 0.71239(3) 0.30367(6) 0.33774(3) 0.03524(18) Uani 1 1 d .
Mo3 Mo 0.62389(3) 0.43072(6) 0.41648(3) 0.03523(18) Uani 1 1 d .
Mo4 Mo 0.65034(3) 0.08234(6) 0.54704(3) 0.03937(19) Uani 1 1 d .
Mo5 Mo 0.73679(4) -0.03746(6) 0.46809(3) 0.0409(2) Uani 1 1 d .
Mo6 Mo 0.66096(3) 0.37366(6) 0.57818(3) 0.04050(19) Uani 1 1 d .
C1 C 0.8778(4) -0.2371(7) 0.5068(3) 0.044(2) Uani 1 1 d .
H1 H 0.8403 -0.2318 0.5115 0.053 Uiso 1 1 calc R
C2 C 0.9296(4) -0.2675(6) 0.5579(3) 0.0375(19) Uani 1 1 d .
C3 C 0.9278(4) -0.2883(7) 0.6213(3) 0.055(2) Uani 1 1 d .
H3A H 0.9682 -0.3096 0.6504 0.082 Uiso 1 1 calc R
H3B H 0.8989 -0.3466 0.6181 0.082 Uiso 1 1 calc R
H3C H 0.9151 -0.2220 0.6359 0.082 Uiso 1 1 calc R
C4 C 0.9838(4) -0.2560(7) 0.4946(4) 0.048(2) Uani 1 1 d .
H4 H 1.0207 -0.2645 0.4892 0.058 Uiso 1 1 calc R
C5 C 0.9327(4) -0.2225(7) 0.4439(3) 0.042(2) Uani 1 1 d .
C6 C 0.9364(4) -0.1948(8) 0.3832(3) 0.059(3) Uani 1 1 d .
H6A H 0.8963 -0.1731 0.3537 0.088 Uiso 1 1 calc R
H6B H 0.9503 -0.2584 0.3674 0.088 Uiso 1 1 calc R
H6C H 0.9650 -0.1349 0.3890 0.088 Uiso 1 1 calc R
C7 C 1.1071(4) -0.5284(8) 0.7083(4) 0.068(3) Uani 1 1 d .
H7A H 1.0717 -0.5113 0.6711 0.101 Uiso 1 1 calc R
H7B H 1.0938 -0.5606 0.7390 0.101 Uiso 1 1 calc R
H7C H 1.1331 -0.5798 0.6984 0.101 Uiso 1 1 calc R
C8 C 1.1423(3) -0.4251(7) 0.7341(3) 0.040(2) Uani 1 1 d .
C9 C 1.1956(3) -0.4232(7) 0.7884(3) 0.040(2) Uani 1 1 d .
H9 H 1.2102 -0.4900 0.8089 0.048 Uiso 1 1 calc R
C10 C 1.2028(4) -0.2353(7) 0.7853(3) 0.039(2) Uani 1 1 d .
C11 C 1.2345(5) -0.1292(8) 0.8136(4) 0.078(3) Uani 1 1 d .
H11A H 1.2706 -0.1452 0.8504 0.117 Uiso 1 1 calc R
H11B H 1.2068 -0.0837 0.8248 0.117 Uiso 1 1 calc R
H11C H 1.2463 -0.0907 0.7836 0.117 Uiso 1 1 calc R
C12 C 1.1498(4) -0.2347(8) 0.7313(4) 0.054(2) Uani 1 1 d .
H12 H 1.1340 -0.1673 0.7123 0.065 Uiso 1 1 calc R
N1 N 0.8792(3) -0.2149(5) 0.4512(3) 0.0348(15) Uani 1 1 d .
N2 N 0.9837(3) -0.2771(5) 0.5516(3) 0.0450(17) Uani 1 1 d .
N3 N 1.1205(3) -0.3290(7) 0.7053(3) 0.0476(18) Uani 1 1 d .
N4 N 1.2271(3) -0.3313(5) 0.8130(2) 0.0330(15) Uani 1 1 d .
O1 O 0.7961(4) 0.3505(7) 0.5200(3) 0.024(2) Uani 0.50 1 d P
O2 O 0.7875(4) 0.1467(7) 0.4973(4) 0.027(2) Uani 0.50 1 d P
O3 O 0.7744(4) 0.2660(7) 0.4473(4) 0.028(2) Uani 0.50 1 d P
O4 O 0.6990(4) 0.2743(7) 0.4391(4) 0.024(2) Uani 0.50 1 d P
O5 O 0.7701(3) 0.1878(5) 0.3525(3) 0.075(2) Uani 1 1 d .
O6 O 0.7790(3) 0.4018(5) 0.3771(3) 0.081(2) Uani 1 1 d .
O7 O 0.6937(3) 0.3321(5) 0.2625(2) 0.0584(18) Uani 1 1 d .
O8 O 0.6610(3) 0.4110(5) 0.3570(3) 0.0580(17) Uani 1 1 d .
O9 O 0.5869(3) 0.2894(4) 0.3923(3) 0.0552(16) Uani 1 1 d .
O10 O 0.5647(3) 0.5143(5) 0.3782(3) 0.0685(19) Uani 1 1 d .
O11 O 0.6884(3) 0.5316(5) 0.4594(2) 0.070(2) Uani 1 1 d .
O12 O 0.6522(3) 0.1973(4) 0.3349(3) 0.0589(17) Uani 1 1 d .
O13 O 0.6138(3) 0.4082(6) 0.4949(2) 0.079(2) Uani 1 1 d .
O14 O 0.6196(3) 0.4318(5) 0.6140(2) 0.0599(17) Uani 1 1 d .
O15 O 0.6275(3) 0.2293(5) 0.5638(3) 0.070(2) Uani 1 1 d .
O16 O 0.6019(3) 0.1078(6) 0.4613(3) 0.087(3) Uani 1 1 d .
O17 O 0.6941(3) -0.0270(6) 0.5224(2) 0.076(2) Uani 1 1 d .
O18 O 0.6665(3) 0.0183(6) 0.4029(3) 0.084(2) Uani 1 1 d .
O19 O 0.7320(2) -0.1718(4) 0.4499(2) 0.0369(13) Uani 1 1 d .
O20 O 0.7843(3) 0.0090(5) 0.4206(2) 0.0657(19) Uani 1 1 d .
O21 O 0.5470(3) 0.0892(5) 0.3325(3) 0.0616(17) Uani 1 1 d .
O22 O 0.6032(3) 0.0072(4) 0.5685(2) 0.0487(15) Uani 1 1 d .
P1 P 0.7500 0.2500 0.5000 0.0197(5) Uani 1 2 d S
O1W O 1.0556(9) -0.0370(16) 0.7368(8) 0.133(7) Uiso 0.50 1 d P
O2W O 1.0000 0.160(3) 0.7500 0.151(11) Uiso 0.50 2 d SP

loop_
_atom_site_aniso_label
_atom_site_aniso_U_11
_atom_site_aniso_U_22
_atom_site_aniso_U_33
_atom_site_aniso_U_23
_atom_site_aniso_U_13
_atom_site_aniso_U_12
Cu1 0.0263(5) 0.0601(7) 0.0349(5) 0.0025(5) -0.0043(4) 0.0105(5)
Cu2 0.0304(6) 0.0982(10) 0.0383(5) 0.0146(6) -0.0078(5) 0.0069(6)
Mo1 0.0251(4) 0.0397(4) 0.0301(3) -0.0007(3) 0.0011(3) 0.0012(3)
Mo2 0.0306(4) 0.0433(4) 0.0260(3) 0.0031(3) 0.0047(3) 0.0016(3)
Mo3 0.0287(4) 0.0362(4) 0.0317(3) 0.0012(3) 0.0018(3) 0.0042(3)
Mo4 0.0333(4) 0.0364(4) 0.0551(4) 0.0110(3) 0.0244(4) 0.0039(3)
Mo5 0.0602(5) 0.0268(4) 0.0408(4) 0.0001(3) 0.0253(4) 0.0030(4)
Mo6 0.0366(4) 0.0389(4) 0.0546(4) -0.0116(4) 0.0272(4) -0.0054(4)
C1 0.029(5) 0.052(5) 0.046(5) 0.010(4) 0.007(4) 0.005(4)
C2 0.027(4) 0.032(4) 0.051(5) 0.007(4) 0.013(4) 0.003(4)
C3 0.047(6) 0.063(6) 0.052(5) 0.027(4) 0.016(4) 0.008(5)
C4 0.024(4) 0.071(6) 0.045(5) -0.003(5) 0.008(4) 0.003(5)
C5 0.026(4) 0.051(5) 0.040(4) -0.004(4) 0.004(4) 0.003(4)
C6 0.037(5) 0.094(8) 0.035(4) 0.002(5) 0.004(4) 0.011(5)
C7 0.056(6) 0.084(7) 0.045(5) 0.006(5) -0.001(4) -0.030(6)
C8 0.026(4) 0.060(6) 0.025(4) 0.011(4) 0.000(3) -0.006(4)
C9 0.028(4) 0.051(5) 0.033(4) 0.005(4) 0.004(3) -0.011(4)
C10 0.050(5) 0.044(5) 0.020(4) -0.001(4) 0.010(4) 0.000(4)
C11 0.092(9) 0.060(7) 0.065(6) 0.000(5) 0.013(6) 0.002(6)
C12 0.046(6) 0.065(6) 0.042(5) 0.021(5) 0.006(4) 0.015(5)
N1 0.021(3) 0.040(4) 0.033(3) 0.003(3) -0.001(3) 0.001(3)
N2 0.029(4) 0.050(4) 0.047(4) 0.003(3) 0.004(3) 0.000(4)
N3 0.030(4) 0.076(6) 0.030(3) 0.010(4) 0.005(3) 0.004(4)
N4 0.033(4) 0.039(4) 0.022(3) 0.003(3) 0.005(3) -0.007(3)
O1 0.022(5) 0.028(5) 0.019(4) -0.001(4) 0.005(4) -0.005(4)
O2 0.020(5) 0.029(5) 0.026(5) 0.000(4) 0.005(4) 0.006(5)
O3 0.013(5) 0.023(5) 0.039(5) 0.001(4) 0.001(4) 0.003(4)
O4 0.015(5) 0.024(5) 0.022(4) 0.009(4) -0.004(4) 0.011(4)
O5 0.029(3) 0.037(3) 0.125(5) 0.002(4) -0.007(4) 0.004(3)
O6 0.037(4) 0.035(4) 0.121(5) 0.003(3) -0.023(4) 0.008(3)
O7 0.094(5) 0.059(4) 0.033(3) 0.007(3) 0.036(3) 0.009(4)
O8 0.067(4) 0.048(4) 0.084(4) -0.023(3) 0.057(4) -0.014(3)
O9 0.066(4) 0.039(3) 0.085(4) -0.015(3) 0.055(4) -0.011(3)
O10 0.040(4) 0.055(4) 0.110(5) 0.030(4) 0.029(4) 0.026(3)
O11 0.090(5) 0.082(5) 0.031(3) -0.008(3) 0.016(3) -0.056(4)
O12 0.075(5) 0.042(3) 0.085(4) -0.016(3) 0.058(4) -0.014(3)
O13 0.084(5) 0.116(6) 0.030(3) -0.017(3) 0.014(3) -0.071(5)
O14 0.053(4) 0.078(4) 0.049(3) -0.003(3) 0.019(3) 0.029(4)
O15 0.029(3) 0.035(3) 0.108(5) -0.002(3) -0.015(3) 0.006(3)
O16 0.098(5) 0.124(6) 0.049(3) 0.045(4) 0.039(4) 0.083(5)
O17 0.089(5) 0.100(5) 0.050(3) 0.045(4) 0.038(3) 0.072(5)
O18 0.101(6) 0.115(6) 0.058(4) 0.042(4) 0.054(4) 0.083(5)
O19 0.046(3) 0.024(3) 0.036(3) -0.002(2) 0.010(2) 0.001(3)
O20 0.071(4) 0.085(5) 0.034(3) 0.000(3) 0.013(3) -0.051(4)
O21 0.038(3) 0.083(5) 0.060(4) -0.034(3) 0.014(3) -0.019(3)
O22 0.041(3) 0.051(4) 0.053(3) 0.016(3) 0.016(3) -0.009(3)
P1 0.0161(12) 0.0196(13) 0.0223(12) 0.0016(11) 0.0062(10) 0.0003(11)

loop_
_atom_type_symbol
_atom_type_description
_atom_type_scat_dispersion_real
_atom_type_scat_dispersion_imag
_atom_type_scat_source
C C 0.0033 0.0016 'International Tables Vol C Tables 4.2.6.8 and 6.1.1.4'
H H 0.0000 0.0000 'International Tables Vol C Tables 4.2.6.8 and 6.1.1.4'
N N 0.0061 0.0033 'International Tables Vol C Tables 4.2.6.8 and 6.1.1.4'
O O 0.0106 0.0060 'International Tables Vol C Tables 4.2.6.8 and 6.1.1.4'
P P 0.1023 0.0942 'International Tables Vol C Tables 4.2.6.8 and 6.1.1.4'
Cu Cu 0.3201 1.2651 'International Tables Vol C Tables 4.2.6.8 and 6.1.1.4'
Mo Mo -1.6832 0.6857 'International Tables Vol C Tables 4.2.6.8 and 6.1.1.4'

loop_
_geom_angle_atom_site_label_1
_geom_angle_atom_site_label_2
_geom_angle_atom_site_label_3
_geom_angle
_geom_angle_site_symmetry_1
_geom_angle_site_symmetry_3
N4 Cu1 N1 164.0(3) 8_445 .
N4 Cu1 O20 93.1(2) 8_445 .
N1 Cu1 O20 102.5(2) . .
N2 Cu2 N3 165.5(3) . .
O21 Mo1 O12 102.7(3) . .
O21 Mo1 O16 101.7(3) . .
O12 Mo1 O16 155.7(3) . .
O21 Mo1 O9 101.8(3) . .
O12 Mo1 O9 87.7(2) . .
O16 Mo1 O9 88.6(3) . .
O21 Mo1 O18 102.1(3) . .
O12 Mo1 O18 86.7(3) . .
O16 Mo1 O18 87.0(2) . .
O9 Mo1 O18 156.0(3) . .
O21 Mo1 O1 157.9(3) . 7_656
O12 Mo1 O1 92.8(3) . 7_656
O16 Mo1 O1 63.5(3) . 7_656
O9 Mo1 O1 94.5(3) . 7_656
O18 Mo1 O1 62.6(3) . 7_656
O7 Mo2 O5 102.9(3) . .
O7 Mo2 O6 102.0(3) . .
O5 Mo2 O6 88.6(3) . .
O7 Mo2 O12 102.4(3) . .
O5 Mo2 O12 88.6(3) . .
O6 Mo2 O12 155.4(3) . .
O7 Mo2 O8 99.7(3) . .
O5 Mo2 O8 157.4(3) . .
O6 Mo2 O8 86.7(3) . .
O12 Mo2 O8 86.5(2) . .
O7 Mo2 O3 160.5(3) . .
O5 Mo2 O3 64.7(3) . .
O6 Mo2 O3 64.2(3) . .
O12 Mo2 O3 92.7(3) . .
O8 Mo2 O3 93.4(3) . .
O7 Mo2 O4 158.8(3) . .
O5 Mo2 O4 93.8(3) . .
O6 Mo2 O4 91.1(3) . .
O12 Mo2 O4 64.8(3) . .
O8 Mo2 O4 64.2(3) . .
O3 Mo2 O4 40.4(3) . .
O10 Mo3 O11 102.8(3) . .
O10 Mo3 O9 101.3(3) . .
O11 Mo3 O9 155.9(3) . .
O10 Mo3 O8 102.3(3) . .
O11 Mo3 O8 87.8(3) . .
O9 Mo3 O8 87.7(2) . .
O10 Mo3 O13 101.7(3) . .
O11 Mo3 O13 87.9(2) . .
O9 Mo3 O13 86.6(2) . .
O8 Mo3 O13 156.0(3) . .
O10 Mo3 O2 159.4(3) . 7_656
O11 Mo3 O2 64.1(3) . 7_656
O9 Mo3 O2 92.5(3) . 7_656
O8 Mo3 O2 93.4(3) . 7_656
O13 Mo3 O2 63.6(3) . 7_656
O10 Mo3 O4 160.8(3) . .
O11 Mo3 O4 91.2(3) . .
O9 Mo3 O4 65.6(3) . .
O8 Mo3 O4 64.7(3) . .
O13 Mo3 O4 91.7(3) . .
O2 Mo3 O4 39.7(3) 7_656 .
O22 Mo4 O16 101.8(3) . .
O22 Mo4 O17 102.3(3) . .
O16 Mo4 O17 88.5(2) . .
O22 Mo4 O6 103.0(3) . 7_656
O16 Mo4 O6 155.2(3) . 7_656
O17 Mo4 O6 88.1(3) . 7_656
O22 Mo4 O15 100.0(3) . .
O16 Mo4 O15 87.7(3) . .
O17 Mo4 O15 157.7(3) . .
O6 Mo4 O15 86.2(2) 7_656 .
O22 Mo4 O1 158.4(3) . 7_656
O16 Mo4 O1 62.3(3) . 7_656
O17 Mo4 O1 64.8(3) . 7_656
O6 Mo4 O1 94.1(3) 7_656 7_656
O15 Mo4 O1 94.1(3) . 7_656
O22 Mo4 O3 157.8(3) . 7_656
O16 Mo4 O3 93.5(3) . 7_656
O17 Mo4 O3 94.1(3) . 7_656
O6 Mo4 O3 62.2(3) 7_656 7_656
O15 Mo4 O3 64.2(3) . 7_656
O1 Mo4 O3 43.7(3) 7_656 7_656
O19 Mo5 O18 101.2(3) . .
O19 Mo5 O17 103.3(3) . .
O18 Mo5 O17 89.0(2) . .
O19 Mo5 O11 102.0(3) . 7_656
O18 Mo5 O11 156.8(3) . 7_656
O17 Mo5 O11 87.6(3) . 7_656
O19 Mo5 O20 97.9(3) . .
O18 Mo5 O20 87.7(3) . .
O17 Mo5 O20 158.8(3) . .
O11 Mo5 O20 87.2(2) 7_656 .
O19 Mo5 O1 159.4(3) . 7_656
O18 Mo5 O1 62.6(3) . 7_656
O17 Mo5 O1 65.8(3) . 7_656
O11 Mo5 O1 95.2(3) 7_656 7_656
O20 Mo5 O1 94.2(3) . 7_656
O19 Mo5 O2 156.3(3) . .
O18 Mo5 O2 94.4(3) . .
O17 Mo5 O2 94.6(3) . .
O11 Mo5 O2 63.0(3) 7_656 .
O20 Mo5 O2 64.7(3) . .
O1 Mo5 O2 44.0(3) 7_656 .
O14 Mo6 O13 101.2(3) . .
O14 Mo6 O15 101.2(3) . .
O13 Mo6 O15 89.1(3) . .
O14 Mo6 O20 101.5(3) . 7_656
O13 Mo6 O20 88.6(2) . 7_656
O15 Mo6 O20 157.1(3) . 7_656
O14 Mo6 O5 102.3(3) . 7_656
O13 Mo6 O5 156.4(3) . 7_656
O15 Mo6 O5 87.1(2) . 7_656
O20 Mo6 O5 86.0(3) 7_656 7_656
O14 Mo6 O3 159.3(3) . 7_656
O13 Mo6 O3 94.5(3) . 7_656
O15 Mo6 O3 65.3(3) . 7_656
O20 Mo6 O3 92.2(3) 7_656 7_656
O5 Mo6 O3 62.9(3) 7_656 7_656
O14 Mo6 O2 158.4(3) . 7_656
O13 Mo6 O2 63.3(3) . 7_656
O15 Mo6 O2 93.8(3) . 7_656
O20 Mo6 O2 64.9(3) 7_656 7_656
O5 Mo6 O2 93.7(3) 7_656 7_656
O3 Mo6 O2 42.3(3) 7_656 7_656
N1 C1 C2 122.7(8) . .
N2 C2 C1 119.4(7) . .
N2 C2 C3 118.5(7) . .
C1 C2 C3 122.1(7) . .
N2 C4 C5 124.2(8) . .
N1 C5 C4 117.7(7) . .
N1 C5 C6 120.6(7) . .
C4 C5 C6 121.7(8) . .
N3 C8 C9 118.3(7) . .
N3 C8 C7 118.8(7) . .
C9 C8 C7 122.8(8) . .
N4 C9 C8 123.8(7) . .
N4 C10 C12 120.3(8) . .
N4 C10 C11 118.9(7) . .
C12 C10 C11 120.7(8) . .
N3 C12 C10 121.7(8) . .
C1 N1 C5 119.2(6) . .
C1 N1 Cu1 117.7(5) . .
C5 N1 Cu1 123.1(5) . .
C2 N2 C4 116.9(7) . .
C2 N2 Cu2 120.3(5) . .
C4 N2 Cu2 122.7(6) . .
C8 N3 C12 118.7(6) . .
C8 N3 Cu2 125.7(6) . .
C12 N3 Cu2 114.9(6) . .
C9 N4 C10 117.0(6) . .
C9 N4 Cu1 123.8(5) . 8_546
C10 N4 Cu1 119.2(5) . 8_546
P1 O1 O4 52.5(4) . 7_656
P1 O1 Mo1 124.9(4) . 7_656
O4 O1 Mo1 72.4(4) 7_656 7_656
P1 O1 Mo5 122.5(5) . 7_656
O4 O1 Mo5 133.6(5) 7_656 7_656
Mo1 O1 Mo5 94.2(3) 7_656 7_656
P1 O1 Mo4 121.8(4) . 7_656
O4 O1 Mo4 132.3(5) 7_656 7_656
Mo1 O1 Mo4 93.3(3) 7_656 7_656
Mo5 O1 Mo4 91.5(3) 7_656 7_656
P1 O2 O4 54.6(4) . 7_656
P1 O2 O3 54.5(4) . .
O4 O2 O3 92.1(6) 7_656 .
P1 O2 Mo3 126.6(4) . 7_656
O4 O2 Mo3 71.9(4) 7_656 7_656
O3 O2 Mo3 135.4(5) . 7_656
P1 O2 Mo5 120.9(5) . .
O4 O2 Mo5 130.8(6) 7_656 .
O3 O2 Mo5 126.6(5) . .
Mo3 O2 Mo5 92.6(3) 7_656 .
P1 O2 Mo6 123.3(5) . 7_656
O4 O2 Mo6 133.9(6) 7_656 7_656
O3 O2 Mo6 68.7(4) . 7_656
Mo3 O2 Mo6 92.5(3) 7_656 7_656
Mo5 O2 Mo6 91.9(3) . 7_656
P1 O3 O4 53.9(4) . .
P1 O3 O2 54.3(4) . .
O4 O3 O2 91.8(6) . .
P1 O3 Mo2 126.2(5) . .
O4 O3 Mo2 72.3(4) . .
O2 O3 Mo2 134.9(5) . .
P1 O3 Mo6 123.3(5) . 7_656
O4 O3 Mo6 135.6(5) . 7_656
O2 O3 Mo6 69.0(4) . 7_656
Mo2 O3 Mo6 93.1(3) . 7_656
P1 O3 Mo4 121.2(4) . 7_656
O4 O3 Mo4 129.8(5) . 7_656
O2 O3 Mo4 127.5(5) . 7_656
Mo2 O3 Mo4 92.4(3) . 7_656
Mo6 O3 Mo4 91.4(3) 7_656 7_656
P1 O4 O2 58.0(4) . 7_656
P1 O4 O3 57.5(4) . .
O2 O4 O3 95.8(6) 7_656 .
P1 O4 O1 57.2(4) . 7_656
O2 O4 O1 93.6(6) 7_656 7_656
O3 O4 O1 92.3(6) . 7_656
P1 O4 Mo3 126.4(5) . .
O2 O4 Mo3 68.4(4) 7_656 .
O3 O4 Mo3 133.2(5) . .
O1 O4 Mo3 130.8(5) 7_656 .
P1 O4 Mo2 124.7(5) . .
O2 O4 Mo2 133.7(6) 7_656 .
O3 O4 Mo2 67.2(4) . .
O1 O4 Mo2 128.2(5) 7_656 .
Mo3 O4 Mo2 91.8(3) . .
Mo2 O5 Mo6 138.5(4) . 7_656
Mo2 O6 Mo4 140.4(4) . 7_656
Mo3 O8 Mo2 138.5(3) . .
Mo3 O9 Mo1 138.8(3) . .
Mo3 O11 Mo5 139.7(3) . 7_656
Mo2 O12 Mo1 140.3(3) . .
Mo6 O13 Mo3 139.7(4) . .
Mo6 O15 Mo4 138.8(4) . .
Mo4 O16 Mo1 140.3(4) . .
Mo4 O17 Mo5 137.4(4) . .
Mo5 O18 Mo1 139.8(4) . .
Mo6 O20 Mo5 138.0(3) 7_656 .
Mo6 O20 Cu1 117.3(3) 7_656 .
Mo5 O20 Cu1 99.0(2) . .
O4 P1 O4 180.0(5) . 7_656
O4 P1 O2 67.4(4) . 7_656
O4 P1 O2 112.6(4) 7_656 7_656
O4 P1 O2 112.6(4) . .
O4 P1 O2 67.4(4) 7_656 .
O2 P1 O2 180.0(6) 7_656 .
O4 P1 O3 111.4(5) . 7_656
O4 P1 O3 68.6(4) 7_656 7_656
O2 P1 O3 71.2(4) 7_656 7_656
O2 P1 O3 108.8(4) . 7_656
O4 P1 O3 68.6(4) . .
O4 P1 O3 111.4(5) 7_656 .
O2 P1 O3 108.8(4) 7_656 .
O2 P1 O3 71.2(4) . .
O3 P1 O3 180.000(2) 7_656 .
O4 P1 O1 70.3(4) . 7_656
O4 P1 O1 109.7(4) 7_656 7_656
O2 P1 O1 107.3(5) 7_656 7_656
O2 P1 O1 72.7(5) . 7_656
O3 P1 O1 73.3(4) 7_656 7_656
O3 P1 O1 106.7(4) . 7_656
O4 P1 O1 109.7(4) . .
O4 P1 O1 70.3(4) 7_656 .
O2 P1 O1 72.7(5) 7_656 .
O2 P1 O1 107.3(5) . .
O3 P1 O1 106.7(4) 7_656 .
O3 P1 O1 73.3(4) . .
O1 P1 O1 180.0(6) 7_656 .

loop_
_geom_bond_atom_site_label_1
_geom_bond_atom_site_label_2
_geom_bond_distance
_geom_bond_site_symmetry_2
Cu1 N4 1.914(6) 8_445
Cu1 N1 1.922(6) .
Cu1 O20 2.418(7) .
Cu2 N2 1.916(6) .
Cu2 N3 1.921(6) .
Mo1 O21 1.651(5) .
Mo1 O12 1.898(5) .
Mo1 O16 1.900(6) .
Mo1 O9 1.901(5) .
Mo1 O18 1.912(6) .
Mo1 O1 2.421(8) 7_656
Mo2 O7 1.657(5) .
Mo2 O5 1.884(6) .
Mo2 O6 1.891(6) .
Mo2 O12 1.891(6) .
Mo2 O8 1.936(5) .
Mo2 O3 2.427(8) .
Mo2 O4 2.507(8) .
Mo3 O10 1.667(5) .
Mo3 O11 1.897(6) .
Mo3 O9 1.897(5) .
Mo3 O8 1.907(5) .
Mo3 O13 1.936(5) .
Mo3 O2 2.441(8) 7_656
Mo3 O4 2.497(8) .
Mo4 O22 1.649(5) .
Mo4 O16 1.889(5) .
Mo4 O17 1.890(6) .
Mo4 O6 1.899(6) 7_656
Mo4 O15 1.936(6) .
Mo4 O1 2.481(8) 7_656
Mo4 O3 2.512(9) 7_656
Mo5 O19 1.669(5) .
Mo5 O18 1.877(6) .
Mo5 O17 1.892(6) .
Mo5 O11 1.901(6) 7_656
Mo5 O20 1.927(5) .
Mo5 O1 2.436(9) 7_656
Mo5 O2 2.489(9) .
Mo6 O14 1.657(5) .
Mo6 O13 1.860(5) .
Mo6 O15 1.888(6) .
Mo6 O20 1.906(5) 7_656
Mo6 O5 1.931(6) 7_656
Mo6 O3 2.488(9) 7_656
Mo6 O2 2.492(9) 7_656
C1 N1 1.326(9) .
C1 C2 1.376(10) .
C2 N2 1.336(10) .
C2 C3 1.506(10) .
C4 N2 1.343(9) .
C4 C5 1.372(10) .
C5 N1 1.334(10) .
C5 C6 1.479(10) .
C7 C8 1.487(11) .
C8 N3 1.337(10) .
C8 C9 1.388(10) .
C9 N4 1.332(9) .
C10 N4 1.340(9) .
C10 C12 1.380(11) .
C10 C11 1.498(12) .
C12 N3 1.346(11) .
N4 Cu1 1.914(6) 8_546
O1 P1 1.571(8) .
O1 O4 1.759(11) 7_656
O1 Mo1 2.421(8) 7_656
O1 Mo5 2.436(9) 7_656
O1 Mo4 2.481(8) 7_656
O2 P1 1.542(9) .
O2 O4 1.678(12) 7_656
O2 O3 1.797(12) .
O2 Mo3 2.441(8) 7_656
O2 Mo6 2.492(9) 7_656
O3 P1 1.546(9) .
O3 O4 1.707(12) .
O3 Mo6 2.488(9) 7_656
O3 Mo4 2.512(9) 7_656
O4 P1 1.482(7) .
O4 O2 1.678(12) 7_656
O4 O1 1.759(11) 7_656
O5 Mo6 1.931(6) 7_656
O6 Mo4 1.899(6) 7_656
O11 Mo5 1.901(6) 7_656
O20 Mo6 1.906(5) 7_656
P1 O4 1.482(7) 7_656
P1 O2 1.542(9) 7_656
P1 O3 1.546(9) 7_656
P1 O1 1.571(9) 7_656
